data_7134938
loop_
_publ_author_name
'Groth, Lucie J.'
'Bockfeld, Dirk'
'Tamm, Matthias'

_publ_section_title
;
 Heavy alkali metal complexes of N-heterocyclic carbenes.
;
_journal_issue 81
_journal_name_full 'Chemical communications (Cambridge, England)'
_journal_page_first 15806
_journal_page_last 15809
_journal_paper_doi 10.1039/d5cc04534g
_journal_volume 61
_journal_year 2025
_chemical_formula_moiety 'C53 H51 B F15 K N2 O2, 0.5(C6 H5 Cl1)'
_chemical_formula_sum 'C56 H53.5 B Cl0.5 F15 K N2 O2'
_chemical_formula_weight 1139.14
_space_group_crystal_system monoclinic
_space_group_IT_number 14
_space_group_name_Hall '-P 2ybc'
_space_group_name_H-M_alt 'P 1 21/c 1'
_atom_sites_solution_hydrogens geom
_atom_sites_solution_primary iterative
_atom_sites_solution_secondary difmap
_audit_creation_method SHELXL-2018/3
_audit_update_record
;
2025-08-06 deposited with the CCDC.	2025-09-02 downloaded from the CCDC.
;
_cell_angle_alpha 90
_cell_angle_beta 96.291(3)
_cell_angle_gamma 90
_cell_formula_units_Z 4
_cell_length_a 10.4148(3)
_cell_length_b 21.3092(6)
_cell_length_c 23.9266(8)
_cell_measurement_reflns_used 69558
_cell_measurement_temperature 100(2)
_cell_measurement_theta_max 33.8910
_cell_measurement_theta_min 2.1830
_cell_volume 5278.1(3)
_computing_cell_refinement 'CrysAlisPro 1.171.43.119a (Rigaku OD, 2024)'
_computing_data_collection 'CrysAlisPro system (CCD 43.104a 64-bit (release 22-12-2023))'
_computing_data_reduction 'CrysAlisPro 1.171.43.119a (Rigaku OD, 2024)'
_computing_publication_material 'OLEX2 v1.3 (O. V. Dolomanov et al., J. Appl. Cryst., 2009, 42, 339-341)'
_computing_structure_refinement 'SHELXL-2018/3 (G. M. Sheldrick, Acta Cryst., 2015, C71, 3-8)'
_computing_structure_solution 'SHELXT 2018/2 (G. M. Sheldrick, Acta Cryst., 2015, A71, 3-8)'
_diffrn_ambient_environment N~2~
_diffrn_ambient_temperature 100(2)
_diffrn_detector 'Hybrid Pixel Array Detector'
_diffrn_detector_area_resol_mean 10.0000
_diffrn_detector_type HyPix
_diffrn_measured_fraction_theta_full 0.999
_diffrn_measured_fraction_theta_max 0.994
_diffrn_measurement_device 'four-circle diffractometer'
_diffrn_measurement_device_type 'XtaLAB Synergy, Single source at offset/far, HyPix'
_diffrn_measurement_method '\w scans'
_diffrn_radiation_monochromator mirror
_diffrn_radiation_probe x-ray
_diffrn_radiation_type 'Mo K\a'
_diffrn_radiation_wavelength 0.71073
_diffrn_reflns_av_R_equivalents 0.0532
_diffrn_reflns_av_unetI/netI 0.0364
_diffrn_reflns_Laue_measured_fraction_full 0.999
_diffrn_reflns_Laue_measured_fraction_max 0.994
_diffrn_reflns_limit_h_max 15
_diffrn_reflns_limit_h_min -15
_diffrn_reflns_limit_k_max 31
_diffrn_reflns_limit_k_min -31
_diffrn_reflns_limit_l_max 35
_diffrn_reflns_limit_l_min -35
_diffrn_reflns_number 176011
_diffrn_reflns_point_group_measured_fraction_full 0.999
_diffrn_reflns_point_group_measured_fraction_max 0.994
_diffrn_reflns_theta_full 25.242
_diffrn_reflns_theta_max 32.032
_diffrn_reflns_theta_min 2.094
_diffrn_source 'micro-focus sealed X-ray tube'
_diffrn_source_type 'PhotonJet (Mo) X-ray Source'
_exptl_absorpt_coefficient_mu 0.224
_exptl_absorpt_correction_T_max 1.000
_exptl_absorpt_correction_T_min 0.583
_exptl_absorpt_correction_type gaussian
_exptl_absorpt_process_details
;
CrysAlisPro 1.171.43.119a (Rigaku Oxford Diffraction, 2024)
Numerical absorption correction based on gaussian integration over
a multifaceted crystal model
Empirical absorption correction using spherical harmonics,
implemented in SCALE3 ABSPACK scaling algorithm.
;
_exptl_crystal_colour colourless
_exptl_crystal_density_diffrn 1.434
_exptl_crystal_description block
_exptl_crystal_F_000 2348
_exptl_crystal_size_max 0.360
_exptl_crystal_size_mid 0.130
_exptl_crystal_size_min 0.090
_refine_diff_density_max 0.869
_refine_diff_density_min -1.166
_refine_diff_density_rms 0.075
_refine_ls_extinction_method none
_refine_ls_goodness_of_fit_ref 1.074
_refine_ls_hydrogen_treatment constr
_refine_ls_matrix_type full
_refine_ls_number_parameters 791
_refine_ls_number_reflns 18282
_refine_ls_number_restraints 241
_refine_ls_restrained_S_all 1.104
_refine_ls_R_factor_all 0.0848
_refine_ls_R_factor_gt 0.0601
_refine_ls_shift/su_max 0.001
_refine_ls_shift/su_mean 0.000
_refine_ls_structure_factor_coef Fsqd
_refine_ls_weighting_details 'w=1/[\s^2^(Fo^2^)+(0.0999P)^2^+2.1208P] where P=(Fo^2^+2Fc^2^)/3'
_refine_ls_weighting_scheme calc
_refine_ls_wR_factor_gt 0.1715
_refine_ls_wR_factor_ref 0.1852
_reflns_Friedel_coverage 0.000
_reflns_number_gt 13260
_reflns_number_total 18282
_reflns_threshold_expression 'I > 2\s(I)'
_cod_data_source_file d5cc04534g2.cif
_cod_data_source_block lgr18db
_cod_depositor_comments 'Adding full bibliography for 7134934--7134942.cif.'
_cod_original_sg_symbol_H-M 'P 21/c'
_cod_original_formula_sum 'C56 H53.50 B Cl0.50 F15 K N2 O2'
_cod_database_code 7134938
_shelx_shelxl_version_number 2018/3
_shelx_space_group_comment
;
The symmetry employed for this shelxl refinement is uniquely defined
by the following loop, which should always be used as a source of
symmetry information in preference to the above space-group names.
They are only intended as comments.
;
_shelx_estimated_absorpt_t_min 0.924
_shelx_estimated_absorpt_t_max 0.980
_oxdiff_exptl_absorpt_empirical_full_min 0.853
_oxdiff_exptl_absorpt_empirical_full_max 1.283
_oxdiff_exptl_absorpt_empirical_details
;
Empirical correction (ABSPACK) includes:
- Absorption correction using spherical harmonics
- Frame scaling
- Detector area scaling
;

loop_
_space_group_symop_operation_xyz
'x, y, z'
'-x, y+1/2, -z+1/2'
'-x, -y, -z'
'x, -y-1/2, z-1/2'

loop_
_atom_site_label
_atom_site_type_symbol
_atom_site_fract_x
_atom_site_fract_y
_atom_site_fract_z
_atom_site_U_iso_or_equiv
_atom_site_adp_type
_atom_site_occupancy
_atom_site_site_symmetry_order
_atom_site_calc_flag
_atom_site_refinement_flags_posn
_atom_site_refinement_flags_adp
_atom_site_refinement_flags_occupancy
_atom_site_disorder_assembly
_atom_site_disorder_group
F1 F 0.25114(13) -0.03337(7) 0.86001(5) 0.0464(3) Uani 1 1 d . . . . .
F2 F 0.07266(15) -0.00400(8) 0.92437(5) 0.0577(4) Uani 1 1 d . . . . .
F3 F -0.14249(11) 0.06111(6) 0.88366(5) 0.0384(3) Uani 1 1 d . . . . .
F4 F -0.17337(10) 0.09448(5) 0.77299(5) 0.0323(2) Uani 1 1 d . . . . .
F5 F 0.00473(9) 0.06601(5) 0.70623(4) 0.0252(2) Uani 1 1 d . . . . .
F6 F 0.53929(10) 0.03153(5) 0.76843(5) 0.0295(2) Uani 1 1 d . . . . .
F7 F 0.71151(10) -0.04658(6) 0.81887(6) 0.0385(3) Uani 1 1 d . . . . .
F8 F 0.64152(10) -0.16454(5) 0.84875(5) 0.0352(3) Uani 1 1 d . . . . .
F9 F 0.39636(11) -0.20435(5) 0.81977(5) 0.0345(3) Uani 1 1 d . . . . .
F10 F 0.21932(9) -0.12713(4) 0.76818(5) 0.0270(2) Uani 1 1 d . . . . .
F11 F -0.01960(9) -0.05861(5) 0.69678(5) 0.0280(2) Uani 1 1 d . . . . .
F12 F -0.07528(11) -0.13134(5) 0.60851(5) 0.0351(3) Uani 1 1 d . . . . .
F13 F 0.10723(12) -0.16165(5) 0.53992(4) 0.0336(2) Uani 1 1 d . . . . .
F14 F 0.34937(11) -0.11190(5) 0.56081(4) 0.0293(2) Uani 1 1 d . . . . .
F15 F 0.40920(9) -0.03878(4) 0.64963(4) 0.02186(19) Uani 1 1 d . . . . .
N1 N 0.34655(11) 0.10564(5) 0.67620(5) 0.0151(2) Uani 1 1 d . . . . .
N2 N 0.34250(12) 0.17449(5) 0.74046(5) 0.0168(2) Uani 1 1 d . . . . .
C1 C 0.37397(14) 0.16782(6) 0.68732(6) 0.0175(3) Uani 1 1 d . . . . .
C2 C 0.29624(13) 0.07345(6) 0.72118(6) 0.0156(2) Uani 1 1 d . . . . .
C3 C 0.29480(14) 0.11925(6) 0.76099(6) 0.0176(3) Uani 1 1 d . . . . .
H3 H 0.265790 0.114143 0.796999 0.021 Uiso 1 1 calc R U . . .
C4 C 0.36491(14) 0.08740(6) 0.61956(6) 0.0168(3) Uani 1 1 d . . . . .
C5 C 0.25763(15) 0.08625(7) 0.57850(6) 0.0201(3) Uani 1 1 d . . . . .
C6 C 0.27992(17) 0.07812(8) 0.52238(7) 0.0273(3) Uani 1 1 d . . . . .
H6 H 0.208553 0.076601 0.494052 0.033 Uiso 1 1 calc R U . . .
C7 C 0.40378(19) 0.07227(9) 0.50731(7) 0.0305(4) Uani 1 1 d . . . . .
H7 H 0.417093 0.067345 0.468906 0.037 Uiso 1 1 calc R U . . .
C8 C 0.50827(17) 0.07359(8) 0.54833(7) 0.0261(3) Uani 1 1 d . . . . .
H8 H 0.593050 0.069469 0.537627 0.031 Uiso 1 1 calc R U . . .
C9 C 0.49186(15) 0.08086(7) 0.60516(7) 0.0198(3) Uani 1 1 d . . . . .
C10 C 0.12270(15) 0.09899(8) 0.59356(7) 0.0240(3) Uani 1 1 d . . . . .
H10 H 0.121993 0.090478 0.634628 0.029 Uiso 1 1 calc R U . . .
C11 C 0.02042(18) 0.05683(9) 0.56130(9) 0.0317(4) Uani 1 1 d . . . . .
H11A H 0.011480 0.068115 0.521352 0.047 Uiso 1 1 calc R U . . .
H11B H -0.062619 0.062633 0.576315 0.047 Uiso 1 1 calc R U . . .
H11C H 0.047107 0.012843 0.565628 0.047 Uiso 1 1 calc R U . . .
C12 C 0.08792(18) 0.16837(9) 0.58305(9) 0.0332(4) Uani 1 1 d . . . . .
H12A H 0.150434 0.194866 0.605753 0.050 Uiso 1 1 calc R U . . .
H12B H 0.001064 0.176377 0.593544 0.050 Uiso 1 1 calc R U . . .
H12C H 0.090091 0.178111 0.543131 0.050 Uiso 1 1 calc R U . . .
C13 C 0.61081(15) 0.08217(7) 0.64842(7) 0.0219(3) Uani 1 1 d . . . . .
H13 H 0.580413 0.084829 0.686574 0.026 Uiso 1 1 calc R U . . .
C14 C 0.69036(17) 0.02222(8) 0.64625(10) 0.0343(4) Uani 1 1 d . . . . .
H14A H 0.721349 0.018444 0.609173 0.051 Uiso 1 1 calc R U . . .
H14B H 0.636455 -0.014140 0.652899 0.051 Uiso 1 1 calc R U . . .
H14C H 0.764352 0.023875 0.675287 0.051 Uiso 1 1 calc R U . . .
C15 C 0.69657(18) 0.13948(8) 0.64108(9) 0.0320(4) Uani 1 1 d . . . . .
H15A H 0.773970 0.137313 0.668278 0.048 Uiso 1 1 calc R U . . .
H15B H 0.648503 0.177889 0.647430 0.048 Uiso 1 1 calc R U . . .
H15C H 0.722020 0.139828 0.602845 0.048 Uiso 1 1 calc R U . . .
C16 C 0.35053(15) 0.23313(6) 0.77024(6) 0.0188(3) Uani 1 1 d . . . . .
C17 C 0.24372(16) 0.27357(7) 0.76381(7) 0.0236(3) Uani 1 1 d . . . . .
C18 C 0.25343(19) 0.32968(8) 0.79459(9) 0.0313(4) Uani 1 1 d . . . . .
H18 H 0.183394 0.358487 0.790919 0.038 Uiso 1 1 calc R U . . .
C19 C 0.3631(2) 0.34373(8) 0.83010(9) 0.0350(4) Uani 1 1 d . . . . .
H19 H 0.366821 0.381526 0.851271 0.042 Uiso 1 1 calc R U . . .
C20 C 0.46786(18) 0.30316(8) 0.83518(8) 0.0308(4) Uani 1 1 d . . . . .
H20 H 0.543119 0.313786 0.859425 0.037 Uiso 1 1 calc R U . . .
C21 C 0.46412(16) 0.24694(7) 0.80512(7) 0.0224(3) Uani 1 1 d . . . . .
C22 C 0.11999(17) 0.25642(9) 0.72729(8) 0.0299(4) Uani 1 1 d . . . . .
H22 H 0.140399 0.221608 0.701668 0.036 Uiso 1 1 calc R U . . .
C23 C 0.0189(2) 0.23263(11) 0.76325(10) 0.0424(5) Uani 1 1 d . . . . .
H23A H 0.053678 0.196788 0.785700 0.064 Uiso 1 1 calc R U . . .
H23B H -0.058289 0.219536 0.738931 0.064 Uiso 1 1 calc R U . . .
H23C H -0.003932 0.266215 0.788344 0.064 Uiso 1 1 calc R U . . .
C24 C 0.0641(2) 0.31099(13) 0.69080(11) 0.0482(6) Uani 1 1 d . . . . .
H24A H 0.032869 0.343584 0.714863 0.072 Uiso 1 1 calc R U . . .
H24B H -0.007809 0.295826 0.664397 0.072 Uiso 1 1 calc R U . . .
H24C H 0.131350 0.328503 0.669784 0.072 Uiso 1 1 calc R U . . .
C25 C 0.57795(16) 0.20192(8) 0.81165(8) 0.0261(3) Uani 1 1 d . . . . .
H25 H 0.577056 0.177761 0.775775 0.031 Uiso 1 1 calc R U . . .
C26 C 0.5649(2) 0.15487(10) 0.85880(10) 0.0380(4) Uani 1 1 d . . . . .
H26A H 0.566825 0.177221 0.894676 0.057 Uiso 1 1 calc R U . . .
H26B H 0.636643 0.124911 0.860713 0.057 Uiso 1 1 calc R U . . .
H26C H 0.482875 0.132278 0.851273 0.057 Uiso 1 1 calc R U . . .
C27 C 0.70831(19) 0.23529(10) 0.82198(10) 0.0380(4) Uani 1 1 d . . . . .
H27A H 0.714905 0.266785 0.792588 0.057 Uiso 1 1 calc R U . . .
H27B H 0.778083 0.204556 0.821192 0.057 Uiso 1 1 calc R U . . .
H27C H 0.715511 0.255926 0.858799 0.057 Uiso 1 1 calc R U . . .
C28 C 0.19731(14) -0.04022(6) 0.67689(6) 0.0175(3) Uani 1 1 d . . . . .
C29 C 0.07612(15) -0.06757(7) 0.66403(7) 0.0206(3) Uani 1 1 d . . . . .
C30 C 0.04417(16) -0.10734(7) 0.61853(7) 0.0245(3) Uani 1 1 d . . . . .
C31 C 0.13573(17) -0.12233(7) 0.58353(7) 0.0245(3) Uani 1 1 d . . . . .
C32 C 0.25767(16) -0.09711(7) 0.59421(7) 0.0216(3) Uani 1 1 d . . . . .
C33 C 0.28509(14) -0.05793(7) 0.63988(6) 0.0183(3) Uani 1 1 d . . . . .
C34 C 0.13842(14) 0.01235(7) 0.77751(6) 0.0186(3) Uani 1 1 d . . . . .
C35 C 0.14720(17) -0.00301(8) 0.83418(7) 0.0279(3) Uani 1 1 d . . . . .
C36 C 0.0552(2) 0.01232(10) 0.86980(8) 0.0337(4) Uani 1 1 d . . . . .
C37 C -0.05344(17) 0.04522(9) 0.84967(8) 0.0280(3) Uani 1 1 d . . . . .
C38 C -0.06845(15) 0.06216(8) 0.79366(7) 0.0237(3) Uani 1 1 d . . . . .
C39 C 0.02586(14) 0.04614(7) 0.76001(7) 0.0202(3) Uani 1 1 d . . . . .
C40 C 0.36847(14) -0.04332(6) 0.76438(6) 0.0175(3) Uani 1 1 d . . . . .
C41 C 0.49654(15) -0.02645(7) 0.77898(7) 0.0212(3) Uani 1 1 d . . . . .
C42 C 0.58941(15) -0.06619(8) 0.80607(8) 0.0253(3) Uani 1 1 d . . . . .
C43 C 0.55519(16) -0.12617(8) 0.81981(8) 0.0250(3) Uani 1 1 d . . . . .
C44 C 0.43044(16) -0.14592(7) 0.80544(7) 0.0240(3) Uani 1 1 d . . . . .
C45 C 0.34153(14) -0.10505(7) 0.77848(7) 0.0198(3) Uani 1 1 d . . . . .
B1 B 0.25042(15) 0.00112(7) 0.73349(7) 0.0168(3) Uani 1 1 d . . . . .
K1 K 0.43252(4) 0.23126(2) 0.58734(2) 0.03349(10) Uani 1 1 d . . . . .
O1 O 0.6289(2) 0.28623(8) 0.54488(9) 0.0577(5) Uani 1 1 d . . . . .
O2 O 0.2745(2) 0.27856(10) 0.50471(7) 0.0577(5) Uani 1 1 d . . . . .
C52 C 0.2205(4) 0.2975(2) 0.40985(17) 0.0805(8) Uani 1 1 d . U . . .
H52A H 0.159080 0.264001 0.396049 0.097 Uiso 0.294(10) 1 calc R U P A 1
H52B H 0.260850 0.315459 0.377867 0.097 Uiso 0.294(10) 1 calc R U P A 1
H52C H 0.269084 0.337210 0.408117 0.097 Uiso 0.706(10) 1 calc R U P A 2
H52D H 0.201951 0.279824 0.371538 0.097 Uiso 0.706(10) 1 calc R U P A 2
C46 C 0.6934(6) 0.3428(3) 0.5638(2) 0.0616(10) Uani 0.570(4) 1 d . U P B 1
H46A H 0.748064 0.336236 0.599857 0.074 Uiso 0.570(4) 1 calc R U P B 1
H46B H 0.630984 0.376916 0.568394 0.074 Uiso 0.570(4) 1 calc R U P B 1
C47 C 0.7754(6) 0.3572(3) 0.5163(3) 0.0632(11) Uani 0.570(4) 1 d . U P B 1
H47A H 0.725084 0.381126 0.485873 0.076 Uiso 0.570(4) 1 calc R U P B 1
H47B H 0.853030 0.381788 0.530318 0.076 Uiso 0.570(4) 1 calc R U P B 1
C48 C 0.8098(6) 0.2984(3) 0.4973(3) 0.0643(13) Uani 0.570(4) 1 d . . P B 1
H48A H 0.891460 0.283908 0.518388 0.077 Uiso 0.570(4) 1 calc R U P B 1
H48B H 0.821353 0.300047 0.456770 0.077 Uiso 0.570(4) 1 calc R U P B 1
C49 C 0.6996(5) 0.2548(2) 0.50726(18) 0.0484(9) Uani 0.570(4) 1 d . . P B 1
H49A H 0.644924 0.246150 0.471580 0.058 Uiso 0.570(4) 1 calc R U P B 1
H49B H 0.733149 0.214532 0.523477 0.058 Uiso 0.570(4) 1 calc R U P B 1
C50 C 0.2063(15) 0.3326(8) 0.5051(6) 0.070(3) Uani 0.294(10) 1 d . . P A 1
H50A H 0.261756 0.367253 0.521343 0.084 Uiso 0.294(10) 1 calc R U P A 1
H50B H 0.132337 0.327695 0.527391 0.084 Uiso 0.294(10) 1 calc R U P A 1
C51 C 0.1576(15) 0.3464(7) 0.4416(5) 0.073(3) Uani 0.294(10) 1 d . . P A 1
H51A H 0.062373 0.343115 0.434802 0.088 Uiso 0.294(10) 1 calc R U P A 1
H51B H 0.184057 0.388902 0.430651 0.088 Uiso 0.294(10) 1 calc R U P A 1
C53 C 0.3165(14) 0.2749(7) 0.4539(5) 0.0593(13) Uani 0.294(10) 1 d . U P A 1
H53A H 0.337971 0.230703 0.446060 0.071 Uiso 0.294(10) 1 calc R U P A 1
H53B H 0.396378 0.300063 0.453712 0.071 Uiso 0.294(10) 1 calc R U P A 1
C46A C 0.6080(7) 0.3520(3) 0.5307(3) 0.0525(12) Uani 0.430(4) 1 d . . P B 2
H46C H 0.539779 0.355654 0.498653 0.063 Uiso 0.430(4) 1 calc R U P B 2
H46D H 0.578200 0.374364 0.563188 0.063 Uiso 0.430(4) 1 calc R U P B 2
C47A C 0.7231(8) 0.3800(4) 0.5164(4) 0.0708(19) Uani 0.430(4) 1 d . . P B 2
H47C H 0.724795 0.425725 0.523954 0.085 Uiso 0.430(4) 1 calc R U P B 2
H47D H 0.735528 0.372566 0.476483 0.085 Uiso 0.430(4) 1 calc R U P B 2
C48A C 0.8240(8) 0.3446(4) 0.5566(4) 0.0739(15) Uani 0.430(4) 1 d . U P B 2
H48C H 0.908683 0.343847 0.541397 0.089 Uiso 0.430(4) 1 calc R U P B 2
H48D H 0.834840 0.364894 0.594016 0.089 Uiso 0.430(4) 1 calc R U P B 2
C49A C 0.7741(8) 0.2816(4) 0.5606(4) 0.0753(14) Uani 0.430(4) 1 d . U P B 2
H49C H 0.793531 0.265341 0.599380 0.090 Uiso 0.430(4) 1 calc R U P B 2
H49D H 0.813250 0.253186 0.534517 0.090 Uiso 0.430(4) 1 calc R U P B 2
C50A C 0.1526(8) 0.3120(4) 0.4978(3) 0.084(2) Uani 0.706(10) 1 d . . P A 2
H50C H 0.164651 0.356710 0.508450 0.101 Uiso 0.706(10) 1 calc R U P A 2
H50D H 0.089598 0.292880 0.520805 0.101 Uiso 0.706(10) 1 calc R U P A 2
C51A C 0.1085(5) 0.3054(4) 0.4358(2) 0.0825(19) Uani 0.706(10) 1 d . . P A 2
H51C H 0.050769 0.268690 0.428868 0.099 Uiso 0.706(10) 1 calc R U P A 2
H51D H 0.061414 0.343499 0.421369 0.099 Uiso 0.706(10) 1 calc R U P A 2
C53A C 0.2897(5) 0.2519(3) 0.44926(17) 0.0568(10) Uani 0.706(10) 1 d . . P A 2
H53C H 0.250042 0.209683 0.444974 0.068 Uiso 0.706(10) 1 calc R U P A 2
H53D H 0.381994 0.248876 0.443171 0.068 Uiso 0.706(10) 1 calc R U P A 2
Cl1 Cl 0.3174(7) 0.4603(4) 0.5533(3) 0.251(3) Uani 0.5 1 d . U P C -1
C54 C 0.4407(7) 0.4797(4) 0.5174(4) 0.122(3) Uani 0.5 1 d G U P C -1
C59 C 0.5375(10) 0.5168(5) 0.5450(3) 0.135(3) Uani 0.5 1 d G U P C -1
H59 H 0.534746 0.527483 0.583436 0.162 Uiso 0.5 1 calc R U P C -1
C58 C 0.6382(8) 0.5382(5) 0.5165(5) 0.184(5) Uani 0.5 1 d G U P C -1
H58 H 0.704352 0.563533 0.535410 0.221 Uiso 0.5 1 calc R U P C -1
C57 C 0.6422(8) 0.5225(5) 0.4603(5) 0.157(4) Uani 0.5 1 d G U P C -1
H57 H 0.711037 0.537143 0.440840 0.189 Uiso 0.5 1 calc R U P C -1
C56 C 0.5454(10) 0.4854(5) 0.4327(3) 0.128(3) Uani 0.5 1 d G U P C -1
H56 H 0.548116 0.474703 0.394295 0.154 Uiso 0.5 1 calc R U P C -1
C55 C 0.4447(8) 0.4640(4) 0.4612(4) 0.145(4) Uani 0.5 1 d G U P C -1
H55 H 0.378509 0.438652 0.442320 0.174 Uiso 0.5 1 calc R U P C -1

loop_
_atom_site_aniso_label
_atom_site_aniso_U_11
_atom_site_aniso_U_22
_atom_site_aniso_U_33
_atom_site_aniso_U_23
_atom_site_aniso_U_13
_atom_site_aniso_U_12
F1 0.0450(7) 0.0698(9) 0.0255(6) 0.0146(5) 0.0094(5) 0.0352(6)
F2 0.0582(9) 0.0911(12) 0.0268(6) 0.0165(7) 0.0185(6) 0.0378(8)
F3 0.0320(6) 0.0502(7) 0.0356(6) -0.0037(5) 0.0154(5) 0.0106(5)
F4 0.0177(5) 0.0393(6) 0.0402(6) 0.0015(5) 0.0040(4) 0.0090(4)
F5 0.0180(4) 0.0317(5) 0.0258(5) 0.0064(4) 0.0018(4) 0.0039(4)
F6 0.0206(5) 0.0208(4) 0.0453(6) 0.0086(4) -0.0048(4) -0.0071(4)
F7 0.0164(5) 0.0348(6) 0.0611(8) 0.0079(5) -0.0096(5) -0.0025(4)
F8 0.0255(5) 0.0276(5) 0.0501(7) 0.0090(5) -0.0070(5) 0.0081(4)
F9 0.0341(6) 0.0171(4) 0.0501(7) 0.0119(4) -0.0049(5) -0.0005(4)
F10 0.0179(4) 0.0196(4) 0.0424(6) 0.0085(4) -0.0021(4) -0.0055(3)
F11 0.0189(5) 0.0296(5) 0.0364(6) -0.0057(4) 0.0072(4) -0.0095(4)
F12 0.0283(5) 0.0365(6) 0.0388(6) -0.0063(5) -0.0048(4) -0.0157(4)
F13 0.0455(7) 0.0282(5) 0.0247(5) -0.0071(4) -0.0071(4) -0.0032(5)
F14 0.0364(6) 0.0289(5) 0.0239(5) -0.0024(4) 0.0084(4) 0.0051(4)
F15 0.0166(4) 0.0193(4) 0.0301(5) 0.0002(3) 0.0044(3) -0.0003(3)
N1 0.0143(5) 0.0125(5) 0.0183(5) -0.0008(4) 0.0004(4) -0.0004(4)
N2 0.0171(6) 0.0124(5) 0.0210(6) -0.0019(4) 0.0015(4) -0.0008(4)
C1 0.0173(6) 0.0133(6) 0.0215(7) -0.0011(5) 0.0007(5) -0.0007(5)
C2 0.0130(6) 0.0136(5) 0.0197(6) 0.0003(5) 0.0004(5) 0.0001(4)
C3 0.0168(6) 0.0140(6) 0.0219(7) -0.0007(5) 0.0021(5) -0.0008(5)
C4 0.0193(7) 0.0123(5) 0.0186(6) -0.0001(4) 0.0014(5) -0.0005(5)
C5 0.0208(7) 0.0179(6) 0.0210(7) 0.0004(5) -0.0012(5) -0.0009(5)
C6 0.0289(8) 0.0319(8) 0.0199(7) -0.0035(6) -0.0027(6) -0.0019(7)
C7 0.0366(10) 0.0345(9) 0.0212(8) -0.0046(6) 0.0063(7) -0.0007(7)
C8 0.0258(8) 0.0278(8) 0.0259(8) -0.0019(6) 0.0078(6) 0.0025(6)
C9 0.0201(7) 0.0165(6) 0.0228(7) -0.0002(5) 0.0025(5) 0.0020(5)
C10 0.0172(7) 0.0302(8) 0.0235(7) 0.0013(6) -0.0031(5) -0.0006(6)
C11 0.0238(8) 0.0304(8) 0.0382(10) 0.0060(7) -0.0081(7) -0.0065(7)
C12 0.0243(8) 0.0305(9) 0.0429(10) -0.0067(7) -0.0050(7) 0.0043(7)
C13 0.0169(7) 0.0211(7) 0.0276(8) 0.0018(5) 0.0015(5) 0.0023(5)
C14 0.0177(8) 0.0205(7) 0.0630(13) -0.0004(8) -0.0029(8) 0.0023(6)
C15 0.0295(9) 0.0231(8) 0.0410(10) 0.0014(7) -0.0064(7) -0.0035(6)
C16 0.0212(7) 0.0125(6) 0.0232(7) -0.0028(5) 0.0047(5) -0.0011(5)
C17 0.0238(8) 0.0181(6) 0.0297(8) -0.0009(5) 0.0060(6) 0.0022(5)
C18 0.0332(9) 0.0186(7) 0.0435(10) -0.0037(7) 0.0106(8) 0.0056(6)
C19 0.0422(11) 0.0173(7) 0.0469(11) -0.0128(7) 0.0112(9) -0.0030(7)
C20 0.0301(9) 0.0230(7) 0.0391(10) -0.0131(7) 0.0033(7) -0.0064(6)
C21 0.0213(7) 0.0190(6) 0.0268(8) -0.0061(5) 0.0024(6) -0.0030(5)
C22 0.0222(8) 0.0306(8) 0.0364(9) -0.0027(7) 0.0014(7) 0.0070(6)
C23 0.0313(10) 0.0429(11) 0.0524(13) 0.0014(9) 0.0016(9) -0.0106(8)
C24 0.0251(10) 0.0574(14) 0.0615(15) 0.0216(11) 0.0015(9) 0.0091(9)
C25 0.0203(7) 0.0263(7) 0.0305(8) -0.0076(6) -0.0020(6) 0.0005(6)
C26 0.0288(9) 0.0310(9) 0.0530(12) 0.0057(8) -0.0013(8) 0.0025(7)
C27 0.0216(8) 0.0419(11) 0.0492(12) 0.0006(9) -0.0020(8) -0.0038(7)
C28 0.0175(6) 0.0124(5) 0.0222(7) 0.0020(5) 0.0006(5) -0.0007(5)
C29 0.0192(7) 0.0172(6) 0.0251(7) 0.0005(5) 0.0016(5) -0.0033(5)
C30 0.0246(8) 0.0201(7) 0.0270(8) 0.0007(6) -0.0046(6) -0.0071(6)
C31 0.0341(9) 0.0172(6) 0.0206(7) -0.0006(5) -0.0045(6) -0.0011(6)
C32 0.0272(8) 0.0170(6) 0.0209(7) 0.0017(5) 0.0034(6) 0.0030(5)
C33 0.0176(7) 0.0145(6) 0.0224(7) 0.0022(5) 0.0008(5) -0.0003(5)
C34 0.0177(7) 0.0153(6) 0.0230(7) 0.0003(5) 0.0026(5) -0.0009(5)
C35 0.0266(8) 0.0304(8) 0.0273(8) 0.0043(6) 0.0056(6) 0.0103(6)
C36 0.0361(10) 0.0426(10) 0.0236(8) 0.0040(7) 0.0088(7) 0.0115(8)
C37 0.0238(8) 0.0309(8) 0.0306(9) -0.0033(6) 0.0097(6) 0.0034(6)
C38 0.0157(7) 0.0235(7) 0.0320(8) -0.0025(6) 0.0028(6) 0.0010(5)
C39 0.0165(7) 0.0194(6) 0.0246(7) 0.0005(5) 0.0018(5) -0.0019(5)
C40 0.0168(6) 0.0142(6) 0.0217(7) -0.0002(5) 0.0025(5) -0.0004(5)
C41 0.0191(7) 0.0172(6) 0.0267(7) 0.0021(5) 0.0001(5) -0.0019(5)
C42 0.0160(7) 0.0245(7) 0.0346(9) 0.0016(6) -0.0014(6) -0.0009(6)
C43 0.0209(7) 0.0213(7) 0.0319(8) 0.0037(6) -0.0014(6) 0.0063(6)
C44 0.0256(8) 0.0156(6) 0.0303(8) 0.0036(5) 0.0013(6) 0.0009(5)
C45 0.0160(6) 0.0163(6) 0.0267(7) 0.0018(5) 0.0007(5) -0.0009(5)
B1 0.0149(7) 0.0137(6) 0.0216(7) 0.0000(5) 0.0014(5) -0.0005(5)
K1 0.0456(2) 0.02732(18) 0.02706(19) 0.00651(14) 0.00176(16) -0.00547(16)
O1 0.0672(11) 0.0398(8) 0.0711(12) -0.0046(8) 0.0298(9) -0.0059(7)
O2 0.0645(11) 0.0718(12) 0.0368(8) 0.0126(8) 0.0048(7) 0.0165(9)
C52 0.0841(11) 0.0842(12) 0.0719(10) 0.0051(8) 0.0025(8) 0.0050(9)
C46 0.0650(13) 0.0588(12) 0.0614(13) -0.0054(9) 0.0088(9) -0.0028(9)
C47 0.0637(14) 0.0617(13) 0.0647(14) 0.0006(9) 0.0091(9) -0.0038(9)
C48 0.065(3) 0.064(2) 0.067(3) -0.008(2) 0.019(2) -0.0129(19)
C49 0.070(2) 0.0386(16) 0.0391(19) 0.0036(13) 0.0168(17) 0.0001(15)
C50 0.059(7) 0.086(5) 0.060(3) 0.006(4) -0.011(4) 0.029(5)
C51 0.086(7) 0.064(6) 0.064(3) 0.016(3) -0.018(4) 0.012(5)
C53 0.0608(16) 0.0611(17) 0.0567(14) 0.0007(10) 0.0099(9) -0.0011(10)
C46A 0.069(2) 0.0415(18) 0.050(3) -0.0039(19) 0.022(2) -0.0032(18)
C47A 0.068(3) 0.071(4) 0.074(4) 0.013(3) 0.009(3) -0.017(3)
C48A 0.0731(17) 0.0738(17) 0.0747(18) 0.0015(10) 0.0072(10) -0.0032(9)
C49A 0.0744(15) 0.0741(16) 0.0775(17) 0.0021(10) 0.0087(10) 0.0000(9)
C50A 0.083(4) 0.102(5) 0.070(2) 0.036(3) 0.022(2) 0.042(3)
C51A 0.068(2) 0.098(5) 0.078(3) 0.035(3) -0.0068(17) 0.008(3)
C53A 0.069(3) 0.061(3) 0.0402(15) -0.0025(14) 0.0071(16) -0.0092(17)
Cl1 0.253(3) 0.258(3) 0.244(3) 0.0072(19) 0.0336(19) 0.0050(19)
C54 0.105(5) 0.148(7) 0.115(4) -0.024(5) 0.023(4) 0.006(5)
C59 0.146(6) 0.126(7) 0.131(5) -0.038(5) 0.002(4) 0.010(5)
C58 0.183(7) 0.202(9) 0.168(5) -0.037(5) 0.022(4) -0.048(7)
C57 0.157(4) 0.157(4) 0.157(4) -0.0007(10) 0.0167(11) -0.0009(10)
C56 0.144(5) 0.125(6) 0.118(5) 0.004(4) 0.026(3) 0.013(5)
C55 0.156(6) 0.165(8) 0.117(4) -0.036(5) 0.032(4) -0.021(6)

loop_
_atom_type_symbol
_atom_type_description
_atom_type_scat_dispersion_real
_atom_type_scat_dispersion_imag
_atom_type_scat_source
C C 0.0033 0.0016 'International Tables Vol C Tables 4.2.6.8 and 6.1.1.4'
H H 0.0000 0.0000 'International Tables Vol C Tables 4.2.6.8 and 6.1.1.4'
B B 0.0013 0.0007 'International Tables Vol C Tables 4.2.6.8 and 6.1.1.4'
Cl Cl 0.1484 0.1585 'International Tables Vol C Tables 4.2.6.8 and 6.1.1.4'
F F 0.0171 0.0103 'International Tables Vol C Tables 4.2.6.8 and 6.1.1.4'
K K 0.2009 0.2494 'International Tables Vol C Tables 4.2.6.8 and 6.1.1.4'
N N 0.0061 0.0033 'International Tables Vol C Tables 4.2.6.8 and 6.1.1.4'
O O 0.0106 0.0060 'International Tables Vol C Tables 4.2.6.8 and 6.1.1.4'

loop_
_exptl_crystal_face_index_h
_exptl_crystal_face_index_k
_exptl_crystal_face_index_l
_exptl_crystal_face_perp_dist
0 -21 -24 0.0477
14 -7 -5 0.1723
-14 0 -4 0.1484
-1 21 24 0.0385
-13 -5 -9 0.1501
0 -21 24 0.0556
1 21 -24 0.0630

loop_
_geom_angle_atom_site_label_1
_geom_angle_atom_site_label_2
_geom_angle_atom_site_label_3
_geom_angle
_geom_angle_site_symmetry_1
_geom_angle_site_symmetry_3
_geom_angle_publ_flag
C43 F8 K1 122.91(10) . 2_646 ?
C44 F9 K1 117.11(10) . 2_646 ?
C1 N1 C2 113.82(12) . . ?
C1 N1 C4 113.28(12) . . ?
C2 N1 C4 132.68(11) . . ?
C1 N2 C3 112.08(12) . . ?
C1 N2 C16 123.35(12) . . ?
C3 N2 C16 124.46(12) . . ?
N2 C1 N1 102.48(12) . . ?
N2 C1 K1 145.89(10) . . ?
N1 C1 K1 110.55(9) . . ?
C3 C2 N1 102.48(11) . . ?
C3 C2 B1 121.20(13) . . ?
N1 C2 B1 136.29(12) . . ?
C2 C3 N2 109.12(13) . . ?
C5 C4 C9 121.52(14) . . ?
C5 C4 N1 118.98(13) . . ?
C9 C4 N1 118.74(13) . . ?
C5 C4 K1 91.54(9) . . ?
C9 C4 K1 78.59(8) . . ?
N1 C4 K1 91.33(7) . . ?
C6 C5 C4 118.08(15) . . ?
C6 C5 C10 120.48(14) . . ?
C4 C5 C10 121.24(14) . . ?
C7 C6 C5 121.30(16) . . ?
C6 C7 C8 119.80(16) . . ?
C7 C8 C9 121.46(16) . . ?
C8 C9 C4 117.83(14) . . ?
C8 C9 C13 119.05(14) . . ?
C4 C9 C13 123.11(14) . . ?
C8 C9 K1 91.33(10) . . ?
C4 C9 K1 76.52(8) . . ?
C13 C9 K1 101.40(9) . . ?
C5 C10 C11 112.74(15) . . ?
C5 C10 C12 110.01(14) . . ?
C11 C10 C12 110.03(14) . . ?
C9 C13 C14 111.42(14) . . ?
C9 C13 C15 112.12(13) . . ?
C14 C13 C15 109.70(14) . . ?
C13 C15 K1 92.46(10) . . ?
C17 C16 C21 122.94(14) . . ?
C17 C16 N2 118.55(14) . . ?
C21 C16 N2 118.50(13) . . ?
C18 C17 C16 117.12(16) . . ?
C18 C17 C22 120.97(15) . . ?
C16 C17 C22 121.85(14) . . ?
C19 C18 C17 121.05(16) . . ?
C18 C19 C20 120.60(16) . . ?
C19 C20 C21 120.83(17) . . ?
C20 C21 C16 117.44(15) . . ?
C20 C21 C25 120.76(15) . . ?
C16 C21 C25 121.77(13) . . ?
C23 C22 C17 110.57(16) . . ?
C23 C22 C24 109.44(16) . . ?
C17 C22 C24 113.01(17) . . ?
C21 C25 C26 111.03(15) . . ?
C21 C25 C27 113.08(15) . . ?
C26 C25 C27 109.60(16) . . ?
C33 C28 C29 112.84(13) . . ?
C33 C28 B1 118.65(13) . . ?
C29 C28 B1 127.96(13) . . ?
F11 C29 C30 114.38(14) . . ?
F11 C29 C28 121.49(14) . . ?
C30 C29 C28 124.10(15) . . ?
F12 C30 C31 119.63(15) . . ?
F12 C30 C29 120.62(16) . . ?
C31 C30 C29 119.75(15) . . ?
F13 C31 C30 120.56(15) . . ?
F13 C31 C32 120.50(16) . . ?
C30 C31 C32 118.93(15) . . ?
F14 C32 C31 119.84(14) . . ?
F14 C32 C33 120.82(15) . . ?
C31 C32 C33 119.33(15) . . ?
F15 C33 C32 115.50(13) . . ?
F15 C33 C28 119.39(13) . . ?
C32 C33 C28 125.03(14) . . ?
C35 C34 C39 112.13(14) . . ?
C35 C34 B1 127.28(13) . . ?
C39 C34 B1 120.28(13) . . ?
F1 C35 C34 121.55(15) . . ?
F1 C35 C36 113.83(15) . . ?
C34 C35 C36 124.59(16) . . ?
F2 C36 C37 119.45(16) . . ?
F2 C36 C35 120.39(17) . . ?
C37 C36 C35 120.15(17) . . ?
F3 C37 C36 120.92(17) . . ?
F3 C37 C38 120.68(16) . . ?
C36 C37 C38 118.40(15) . . ?
F4 C38 C39 121.07(15) . . ?
F4 C38 C37 119.60(14) . . ?
C39 C38 C37 119.33(15) . . ?
F5 C39 C38 115.26(14) . . ?
F5 C39 C34 119.35(13) . . ?
C38 C39 C34 125.40(15) . . ?
C41 C40 C45 113.37(13) . . ?
C41 C40 B1 127.47(13) . . ?
C45 C40 B1 119.16(12) . . ?
F6 C41 C40 121.25(13) . . ?
F6 C41 C42 114.74(14) . . ?
C40 C41 C42 124.00(14) . . ?
F7 C42 C43 119.90(15) . . ?
F7 C42 C41 120.66(15) . . ?
C43 C42 C41 119.45(15) . . ?
F8 C43 C44 120.13(15) . . ?
F8 C43 C42 120.67(15) . . ?
C44 C43 C42 119.17(15) . . ?
F9 C44 C43 119.15(14) . . ?
F9 C44 C45 121.33(14) . . ?
C43 C44 C45 119.48(14) . . ?
F10 C45 C44 115.81(13) . . ?
F10 C45 C40 119.60(13) . . ?
C44 C45 C40 124.51(14) . . ?
C2 B1 C28 115.31(12) . . ?
C2 B1 C40 113.45(11) . . ?
C28 B1 C40 103.00(11) . . ?
C2 B1 C34 102.36(11) . . ?
C28 B1 C34 113.39(12) . . ?
C40 B1 C34 109.56(12) . . ?
O2 K1 O1 89.31(7) . . ?
C49 O1 C46 110.2(3) . . ?
C46A O1 C49A 103.8(4) . . ?
C49 O1 K1 121.2(2) . . ?
C46 O1 K1 127.4(2) . . ?
C46A O1 K1 114.4(3) . . ?
C49A O1 K1 131.6(4) . . ?
C53 O2 C50 106.2(10) . . ?
C50A O2 C53A 105.5(4) . . ?
C53 O2 K1 114.9(6) . . ?
C50 O2 K1 127.4(6) . . ?
C50A O2 K1 137.9(3) . . ?
C53A O2 K1 114.2(2) . . ?
C53 C52 C51 99.7(7) . . ?
C51A C52 C53A 99.7(4) . . ?
O1 C46 C47 102.5(4) . . ?
C48 C47 C46 104.3(5) . . ?
C47 C48 C49 105.9(5) . . ?
O1 C49 C48 105.7(4) . . ?
O2 C50 C51 105.4(11) . . ?
C52 C51 C50 104.4(8) . . ?
O2 C53 C52 111.8(9) . . ?
O2 C53 K1 44.3(4) . . ?
C52 C53 K1 155.8(7) . . ?
C47A C46A O1 110.8(6) . . ?
C47A C46A K1 153.3(5) . . ?
O1 C46A K1 43.5(2) . . ?
C46A C47A C48A 100.3(6) . . ?
C49A C48A C47A 105.7(7) . . ?
C48A C49A O1 106.2(7) . . ?
O2 C50A C51A 103.6(5) . . ?
C52 C51A C50A 105.6(4) . . ?
O2 C53A C52 103.2(4) . . ?
O2 C53A K1 43.28(16) . . ?
C52 C53A K1 144.0(3) . . ?
C59 C54 C55 120.0 . . ?
C59 C54 Cl1 117.0(7) . . ?
C55 C54 Cl1 122.9(7) . . ?
C58 C59 C54 120.0 . . ?
C59 C58 C57 120.0 . . ?
C58 C57 C56 120.0 . . ?
C55 C56 C57 120.0 . . ?
C56 C55 C54 120.0 . . ?

loop_
_geom_bond_atom_site_label_1
_geom_bond_atom_site_label_2
_geom_bond_distance
_geom_bond_site_symmetry_2
_geom_bond_publ_flag
F1 C35 1.351(2) . ?
F2 C36 1.344(2) . ?
F3 C37 1.3423(19) . ?
F4 C38 1.3395(19) . ?
F5 C39 1.3498(18) . ?
F6 C41 1.3464(17) . ?
F7 C42 1.3417(19) . ?
F8 C43 1.3489(18) . ?
F8 K1 2.8499(12) 2_646 ?
F9 C44 1.3492(18) . ?
F9 K1 3.0216(11) 2_646 ?
F10 C45 1.3540(17) . ?
F11 C29 1.3473(18) . ?
F12 C30 1.3421(19) . ?
F13 C31 1.3456(18) . ?
F14 C32 1.3482(19) . ?
F15 C33 1.3511(17) . ?
N1 C1 1.3752(17) . ?
N1 C2 1.4236(18) . ?
N1 C4 1.4426(18) . ?
N2 C1 1.3548(19) . ?
N2 C3 1.3881(18) . ?
N2 C16 1.4364(18) . ?
C1 K1 2.8708(15) . ?
C2 C3 1.365(2) . ?
C2 B1 1.650(2) . ?
C4 C5 1.405(2) . ?
C4 C9 1.409(2) . ?
C4 K1 3.2567(14) . ?
C5 C6 1.398(2) . ?
C5 C10 1.513(2) . ?
C6 C7 1.383(3) . ?
C7 C8 1.384(3) . ?
C8 C9 1.397(2) . ?
C9 C13 1.525(2) . ?
C9 K1 3.2828(15) . ?
C10 C11 1.535(2) . ?
C10 C12 1.536(3) . ?
C13 C14 1.527(2) . ?
C13 C15 1.534(2) . ?
C15 K1 3.5023(19) . ?
C16 C17 1.402(2) . ?
C16 C21 1.402(2) . ?
C17 C18 1.402(2) . ?
C17 C22 1.520(3) . ?
C18 C19 1.379(3) . ?
C19 C20 1.387(3) . ?
C20 C21 1.396(2) . ?
C21 C25 1.520(2) . ?
C22 C23 1.518(3) . ?
C22 C24 1.530(3) . ?
C25 C26 1.526(3) . ?
C25 C27 1.529(3) . ?
C28 C33 1.393(2) . ?
C28 C29 1.394(2) . ?
C28 B1 1.659(2) . ?
C29 C30 1.391(2) . ?
C30 C31 1.374(3) . ?
C31 C32 1.377(2) . ?
C32 C33 1.380(2) . ?
C34 C35 1.388(2) . ?
C34 C39 1.400(2) . ?
C34 B1 1.672(2) . ?
C35 C36 1.389(2) . ?
C36 C37 1.373(3) . ?
C37 C38 1.380(3) . ?
C38 C39 1.379(2) . ?
C40 C41 1.389(2) . ?
C40 C45 1.394(2) . ?
C40 B1 1.660(2) . ?
C41 C42 1.391(2) . ?
C42 C43 1.376(2) . ?
C43 C44 1.373(2) . ?
C44 C45 1.379(2) . ?
K1 O2 2.6305(18) . ?
K1 O1 2.6535(19) . ?
O1 C49 1.395(5) . ?
O1 C46 1.429(6) . ?
O1 C46A 1.452(6) . ?
O1 C49A 1.521(9) . ?
O2 C53 1.339(13) . ?
O2 C50 1.354(14) . ?
O2 C50A 1.450(6) . ?
O2 C53A 1.468(5) . ?
C52 C51A 1.391(7) . ?
C52 C53 1.453(14) . ?
C52 C51 1.484(14) . ?
C52 C53A 1.484(6) . ?
C46 C47 1.526(8) . ?
C47 C48 1.394(8) . ?
C48 C49 1.516(7) . ?
C50 C51 1.575(17) . ?
C46A C47A 1.415(10) . ?
C47A C48A 1.543(12) . ?
C48A C49A 1.445(12) . ?
C50A C51A 1.510(9) . ?
Cl1 C54 1.672(9) . ?
C54 C59 1.3900 . ?
C54 C55 1.3900 . ?
C59 C58 1.3900 . ?
C58 C57 1.3900 . ?
C57 C56 1.3900 . ?
C56 C55 1.3900 . ?

loop_
_geom_torsion_atom_site_label_1
_geom_torsion_atom_site_label_2
_geom_torsion_atom_site_label_3
_geom_torsion_atom_site_label_4
_geom_torsion
_geom_torsion_site_symmetry_1
_geom_torsion_site_symmetry_2
_geom_torsion_site_symmetry_3
_geom_torsion_site_symmetry_4
_geom_torsion_publ_flag
C3 N2 C1 N1 -1.33(16) . . . . ?
C16 N2 C1 N1 -177.73(13) . . . . ?
C3 N2 C1 K1 164.11(14) . . . . ?
C16 N2 C1 K1 -12.3(3) . . . . ?
C2 N1 C1 N2 1.03(16) . . . . ?
C4 N1 C1 N2 176.37(12) . . . . ?
C2 N1 C1 K1 -170.31(9) . . . . ?
C4 N1 C1 K1 5.03(14) . . . . ?
C1 N1 C2 C3 -0.35(16) . . . . ?
C4 N1 C2 C3 -174.52(14) . . . . ?
C1 N1 C2 B1 -178.10(15) . . . . ?
C4 N1 C2 B1 7.7(3) . . . . ?
N1 C2 C3 N2 -0.50(15) . . . . ?
B1 C2 C3 N2 177.69(12) . . . . ?
C1 N2 C3 C2 1.22(17) . . . . ?
C16 N2 C3 C2 177.57(13) . . . . ?
C1 N1 C4 C5 -96.65(16) . . . . ?
C2 N1 C4 C5 77.55(19) . . . . ?
C1 N1 C4 C9 73.55(16) . . . . ?
C2 N1 C4 C9 -112.25(17) . . . . ?
C1 N1 C4 K1 -4.15(11) . . . . ?
C2 N1 C4 K1 170.05(13) . . . . ?
C9 C4 C5 C6 0.2(2) . . . . ?
N1 C4 C5 C6 170.17(14) . . . . ?
K1 C4 C5 C6 77.80(14) . . . . ?
C9 C4 C5 C10 -174.54(14) . . . . ?
N1 C4 C5 C10 -4.6(2) . . . . ?
K1 C4 C5 C10 -96.99(13) . . . . ?
C4 C5 C6 C7 -0.9(3) . . . . ?
C10 C5 C6 C7 173.92(16) . . . . ?
C5 C6 C7 C8 0.9(3) . . . . ?
C6 C7 C8 C9 -0.1(3) . . . . ?
C7 C8 C9 C4 -0.5(2) . . . . ?
C7 C8 C9 C13 -179.82(16) . . . . ?
C7 C8 C9 K1 -75.98(17) . . . . ?
C5 C4 C9 C8 0.5(2) . . . . ?
N1 C4 C9 C8 -169.48(13) . . . . ?
K1 C4 C9 C8 -84.28(13) . . . . ?
C5 C4 C9 C13 179.70(14) . . . . ?
N1 C4 C9 C13 9.8(2) . . . . ?
K1 C4 C9 C13 94.95(13) . . . . ?
C5 C4 C9 K1 84.75(13) . . . . ?
N1 C4 C9 K1 -85.20(11) . . . . ?
C6 C5 C10 C11 43.9(2) . . . . ?
C4 C5 C10 C11 -141.39(15) . . . . ?
C6 C5 C10 C12 -79.28(19) . . . . ?
C4 C5 C10 C12 95.39(17) . . . . ?
C8 C9 C13 C14 -58.3(2) . . . . ?
C4 C9 C13 C14 122.49(17) . . . . ?
K1 C9 C13 C14 -156.28(12) . . . . ?
C8 C9 C13 C15 65.11(19) . . . . ?
C4 C9 C13 C15 -114.12(17) . . . . ?
K1 C9 C13 C15 -32.88(14) . . . . ?
C9 C13 C15 K1 29.96(13) . . . . ?
C14 C13 C15 K1 154.31(13) . . . . ?
C1 N2 C16 C17 87.61(18) . . . . ?
C3 N2 C16 C17 -88.34(19) . . . . ?
C1 N2 C16 C21 -93.37(18) . . . . ?
C3 N2 C16 C21 90.67(18) . . . . ?
C21 C16 C17 C18 -0.6(2) . . . . ?
N2 C16 C17 C18 178.38(15) . . . . ?
C21 C16 C17 C22 -177.83(16) . . . . ?
N2 C16 C17 C22 1.1(2) . . . . ?
C16 C17 C18 C19 -0.8(3) . . . . ?
C22 C17 C18 C19 176.45(18) . . . . ?
C17 C18 C19 C20 1.5(3) . . . . ?
C18 C19 C20 C21 -0.9(3) . . . . ?
C19 C20 C21 C16 -0.5(3) . . . . ?
C19 C20 C21 C25 -178.74(18) . . . . ?
C17 C16 C21 C20 1.2(2) . . . . ?
N2 C16 C21 C20 -177.74(15) . . . . ?
C17 C16 C21 C25 179.46(15) . . . . ?
N2 C16 C21 C25 0.5(2) . . . . ?
C18 C17 C22 C23 -77.1(2) . . . . ?
C16 C17 C22 C23 100.0(2) . . . . ?
C18 C17 C22 C24 46.0(2) . . . . ?
C16 C17 C22 C24 -136.90(18) . . . . ?
C20 C21 C25 C26 89.9(2) . . . . ?
C16 C21 C25 C26 -88.2(2) . . . . ?
C20 C21 C25 C27 -33.7(2) . . . . ?
C16 C21 C25 C27 148.09(17) . . . . ?
C33 C28 C29 F11 176.54(13) . . . . ?
B1 C28 C29 F11 5.2(2) . . . . ?
C33 C28 C29 C30 -1.3(2) . . . . ?
B1 C28 C29 C30 -172.59(14) . . . . ?
F11 C29 C30 F12 2.8(2) . . . . ?
C28 C29 C30 F12 -179.25(14) . . . . ?
F11 C29 C30 C31 -177.08(14) . . . . ?
C28 C29 C30 C31 0.9(2) . . . . ?
F12 C30 C31 F13 -1.1(2) . . . . ?
C29 C30 C31 F13 178.76(14) . . . . ?
F12 C30 C31 C32 179.71(14) . . . . ?
C29 C30 C31 C32 -0.4(2) . . . . ?
F13 C31 C32 F14 -0.1(2) . . . . ?
C30 C31 C32 F14 179.12(14) . . . . ?
F13 C31 C32 C33 -178.68(14) . . . . ?
C30 C31 C32 C33 0.5(2) . . . . ?
F14 C32 C33 F15 -3.1(2) . . . . ?
C31 C32 C33 F15 175.53(13) . . . . ?
F14 C32 C33 C28 -179.67(13) . . . . ?
C31 C32 C33 C28 -1.1(2) . . . . ?
C29 C28 C33 F15 -175.09(13) . . . . ?
B1 C28 C33 F15 -2.89(19) . . . . ?
C29 C28 C33 C32 1.4(2) . . . . ?
B1 C28 C33 C32 173.58(14) . . . . ?
C39 C34 C35 F1 -177.22(16) . . . . ?
B1 C34 C35 F1 -3.7(3) . . . . ?
C39 C34 C35 C36 0.7(3) . . . . ?
B1 C34 C35 C36 174.24(17) . . . . ?
F1 C35 C36 F2 -1.2(3) . . . . ?
C34 C35 C36 F2 -179.30(19) . . . . ?
F1 C35 C36 C37 177.73(19) . . . . ?
C34 C35 C36 C37 -0.4(3) . . . . ?
F2 C36 C37 F3 -0.2(3) . . . . ?
C35 C36 C37 F3 -179.15(18) . . . . ?
F2 C36 C37 C38 179.18(19) . . . . ?
C35 C36 C37 C38 0.2(3) . . . . ?
F3 C37 C38 F4 -0.4(3) . . . . ?
C36 C37 C38 F4 -179.77(17) . . . . ?
F3 C37 C38 C39 178.83(15) . . . . ?
C36 C37 C38 C39 -0.6(3) . . . . ?
F4 C38 C39 F5 0.8(2) . . . . ?
C37 C38 C39 F5 -178.36(15) . . . . ?
F4 C38 C39 C34 -179.74(15) . . . . ?
C37 C38 C39 C34 1.1(3) . . . . ?
C35 C34 C39 F5 178.30(14) . . . . ?
B1 C34 C39 F5 4.3(2) . . . . ?
C35 C34 C39 C38 -1.1(2) . . . . ?
B1 C34 C39 C38 -175.10(14) . . . . ?
C45 C40 C41 F6 -179.98(14) . . . . ?
B1 C40 C41 F6 -0.2(2) . . . . ?
C45 C40 C41 C42 -1.3(2) . . . . ?
B1 C40 C41 C42 178.47(15) . . . . ?
F6 C41 C42 F7 -1.2(2) . . . . ?
C40 C41 C42 F7 180.00(16) . . . . ?
F6 C41 C42 C43 178.74(16) . . . . ?
C40 C41 C42 C43 0.0(3) . . . . ?
K1 F8 C43 C44 -20.2(2) 2_646 . . . ?
K1 F8 C43 C42 157.46(13) 2_646 . . . ?
F7 C42 C43 F8 3.5(3) . . . . ?
C41 C42 C43 F8 -176.42(16) . . . . ?
F7 C42 C43 C44 -178.74(16) . . . . ?
C41 C42 C43 C44 1.3(3) . . . . ?
K1 F9 C44 C43 19.5(2) 2_646 . . . ?
K1 F9 C44 C45 -158.15(13) 2_646 . . . ?
F8 C43 C44 F9 -1.1(3) . . . . ?
C42 C43 C44 F9 -178.87(16) . . . . ?
F8 C43 C44 C45 176.59(16) . . . . ?
C42 C43 C44 C45 -1.1(3) . . . . ?
F9 C44 C45 F10 0.7(2) . . . . ?
C43 C44 C45 F10 -176.96(15) . . . . ?
F9 C44 C45 C40 177.37(15) . . . . ?
C43 C44 C45 C40 -0.3(3) . . . . ?
C41 C40 C45 F10 177.99(14) . . . . ?
B1 C40 C45 F10 -1.8(2) . . . . ?
C41 C40 C45 C44 1.5(2) . . . . ?
B1 C40 C45 C44 -178.31(15) . . . . ?
C3 C2 B1 C28 154.82(13) . . . . ?
N1 C2 B1 C28 -27.7(2) . . . . ?
C3 C2 B1 C40 -86.72(16) . . . . ?
N1 C2 B1 C40 90.71(19) . . . . ?
C3 C2 B1 C34 31.23(17) . . . . ?
N1 C2 B1 C34 -151.34(15) . . . . ?
C33 C28 B1 C2 68.69(17) . . . . ?
C29 C28 B1 C2 -120.43(16) . . . . ?
C33 C28 B1 C40 -55.44(16) . . . . ?
C29 C28 B1 C40 115.44(15) . . . . ?
C33 C28 B1 C34 -173.75(12) . . . . ?
C29 C28 B1 C34 -2.9(2) . . . . ?
C41 C40 B1 C2 -1.5(2) . . . . ?
C45 C40 B1 C2 178.27(13) . . . . ?
C41 C40 B1 C28 123.89(16) . . . . ?
C45 C40 B1 C28 -56.38(17) . . . . ?
C41 C40 B1 C34 -115.15(16) . . . . ?
C45 C40 B1 C34 64.58(17) . . . . ?
C35 C34 B1 C2 -110.77(17) . . . . ?
C39 C34 B1 C2 62.25(16) . . . . ?
C35 C34 B1 C28 124.36(17) . . . . ?
C39 C34 B1 C28 -62.62(17) . . . . ?
C35 C34 B1 C40 9.9(2) . . . . ?
C39 C34 B1 C40 -177.06(13) . . . . ?
C49 O1 C46 C47 24.0(5) . . . . ?
K1 O1 C46 C47 -168.5(3) . . . . ?
O1 C46 C47 C48 -33.8(6) . . . . ?
C46 C47 C48 C49 30.4(6) . . . . ?
C46 O1 C49 C48 -6.1(5) . . . . ?
K1 O1 C49 C48 -174.5(3) . . . . ?
C47 C48 C49 O1 -16.3(6) . . . . ?
C53 O2 C50 C51 25.4(14) . . . . ?
K1 O2 C50 C51 166.0(7) . . . . ?
C53 C52 C51 C50 -14.0(13) . . . . ?
O2 C50 C51 C52 -5.8(14) . . . . ?
C50 O2 C53 C52 -38.2(16) . . . . ?
K1 O2 C53 C52 175.6(7) . . . . ?
C50 O2 C53 K1 146.2(11) . . . . ?
C51 C52 C53 O2 32.1(15) . . . . ?
C51 C52 C53 K1 40(3) . . . . ?
C49A O1 C46A C47A 21.7(7) . . . . ?
K1 O1 C46A C47A 171.3(5) . . . . ?
C49A O1 C46A K1 -149.6(4) . . . . ?
O1 C46A C47A C48A -34.7(8) . . . . ?
K1 C46A C47A C48A -21.3(15) . . . . ?
C46A C47A C48A C49A 34.8(9) . . . . ?
C47A C48A C49A O1 -22.8(9) . . . . ?
C46A O1 C49A C48A 2.2(7) . . . . ?
K1 O1 C49A C48A -139.7(5) . . . . ?
C53A O2 C50A C51A -3.5(6) . . . . ?
K1 O2 C50A C51A -164.0(4) . . . . ?
C53A C52 C51A C50A 44.0(6) . . . . ?
O2 C50A C51A C52 -26.3(6) . . . . ?
C50A O2 C53A C52 29.9(6) . . . . ?
K1 O2 C53A C52 -164.3(3) . . . . ?
C50A O2 C53A K1 -165.8(5) . . . . ?
C51A C52 C53A O2 -45.9(6) . . . . ?
C51A C52 C53A K1 -64.2(8) . . . . ?
C55 C54 C59 C58 0.0 . . . . ?
Cl1 C54 C59 C58 -175.6(6) . . . . ?
C54 C59 C58 C57 0.0 . . . . ?
C59 C58 C57 C56 0.0 . . . . ?
C58 C57 C56 C55 0.0 . . . . ?
C57 C56 C55 C54 0.0 . . . . ?
C59 C54 C55 C56 0.0 . . . . ?
Cl1 C54 C55 C56 175.3(6) . . . . ?

loop_
_exptl_oxdiff_crystal_face_indexfrac_h
_exptl_oxdiff_crystal_face_indexfrac_k
_exptl_oxdiff_crystal_face_indexfrac_l
_exptl_oxdiff_crystal_face_x
_exptl_oxdiff_crystal_face_y
_exptl_oxdiff_crystal_face_z
0.0147 -20.5753 -24.4449 0.1672 -0.9053 0.3905
14.2533 -7.1511 -4.5946 0.1020 -0.5454 -0.8320
-14.3222 0.0217 -3.7820 -0.0424 0.2354 0.9710
-0.5805 20.7101 24.4086 -0.1707 0.9195 -0.3541
-13.3623 -5.1623 -9.2886 0.0091 0.0005 1.0000
-0.2968 -20.6658 24.3995 0.9728 0.1803 -0.1456
0.9241 21.0175 -24.0944 -0.9784 -0.1813 0.0995
